data_2227938
loop_
_publ_author_name
'Kurbanova, Malahat M.'
'Novruzova, Aysel B.'
'Gurbanov, Atash V.'
'Ismaylova, Sheyda R.'
'Maharramov, Abel M.'

_publ_section_title
;
 1-(2-Oxo-3,4-dihydro-2<i>H</i>-1,3-benzoxazin-4-yl)urea monohydrate
;
_journal_coeditor_code RK2226
_journal_issue 9
_journal_name_full 'Acta Crystallographica Section E'
_journal_page_first o2348
_journal_paper_doi 10.1107/S1600536810032411
_journal_volume 66
_journal_year 2010
_chemical_formula_iupac 'C9 H9 N3 O3, H2 O'
_chemical_formula_moiety 'C9 H9 N3 O3, H2 O'
_chemical_formula_sum 'C9 H11 N3 O4'
_chemical_formula_weight 225.21
_chemical_melting_point 499
_chemical_name_systematic
;
1-(2-Oxo-3,4-dihydro-2<i>H</i>-1,3-benzoxazin-4-yl)urea monohydrate
;
_space_group_IT_number 14
_symmetry_cell_setting monoclinic
_symmetry_space_group_name_Hall '-P 2yn'
_symmetry_space_group_name_H-M 'P 1 21/n 1'
_atom_sites_solution_hydrogens difmap
_atom_sites_solution_primary direct
_atom_sites_solution_secondary difmap
_audit_creation_method SHELXL97
_cell_angle_alpha 90.00
_cell_angle_beta 95.472(4)
_cell_angle_gamma 90.00
_cell_formula_units_Z 4
_cell_length_a 5.3393(10)
_cell_length_b 8.5465(16)
_cell_length_c 21.846(4)
_cell_measurement_reflns_used 3341
_cell_measurement_temperature 296(2)
_cell_measurement_theta_max 28.18
_cell_measurement_theta_min 2.56
_cell_volume 992.3(3)
_computing_cell_refinement '<i>SAINT-Plus</i> (Bruker, 2001)'
_computing_data_collection '<i>APEX2</i> (Bruker, 2005)'
_computing_data_reduction '<i>SAINT-Plus</i> (Bruker, 2001)'
_computing_molecular_graphics '<i>SHELXTL</i> (Sheldrick, 2008)'
_computing_publication_material '<i>SHELXTL</i> (Sheldrick, 2008)'
_computing_structure_refinement '<i>SHELXTL</i> (Sheldrick, 2008)'
_computing_structure_solution '<i>SHELXTL</i> (Sheldrick, 2008)'
_diffrn_ambient_temperature 296(2)
_diffrn_measured_fraction_theta_full 0.984
_diffrn_measured_fraction_theta_max 0.984
_diffrn_measurement_device_type 'Bruker APEXII CCD'
_diffrn_measurement_method '\f and \w'
_diffrn_radiation_monochromator graphite
_diffrn_radiation_source 'fine-focus sealed tube'
_diffrn_radiation_type MoK\a
_diffrn_radiation_wavelength 0.71073
_diffrn_reflns_av_R_equivalents 0.0576
_diffrn_reflns_av_sigmaI/netI 0.0468
_diffrn_reflns_limit_h_max 7
_diffrn_reflns_limit_h_min -7
_diffrn_reflns_limit_k_max 11
_diffrn_reflns_limit_k_min -11
_diffrn_reflns_limit_l_max 28
_diffrn_reflns_limit_l_min -29
_diffrn_reflns_number 10468
_diffrn_reflns_theta_full 28.35
_diffrn_reflns_theta_max 28.35
_diffrn_reflns_theta_min 1.87
_exptl_absorpt_coefficient_mu 0.121
_exptl_absorpt_correction_T_max 0.965
_exptl_absorpt_correction_T_min 0.965
_exptl_absorpt_correction_type multi-scan
_exptl_absorpt_process_details '(SADABS; Sheldrick, 2003)'
_exptl_crystal_colour colourless
_exptl_crystal_density_diffrn 1.508
_exptl_crystal_density_method 'not measured'
_exptl_crystal_description prism
_exptl_crystal_F_000 472
_exptl_crystal_size_max 0.30
_exptl_crystal_size_mid 0.30
_exptl_crystal_size_min 0.30
_refine_diff_density_max 0.278
_refine_diff_density_min -0.291
_refine_ls_extinction_method none
_refine_ls_goodness_of_fit_ref 1.000
_refine_ls_hydrogen_treatment constr
_refine_ls_matrix_type full
_refine_ls_number_parameters 145
_refine_ls_number_reflns 2448
_refine_ls_number_restraints 0
_refine_ls_restrained_S_all 1.000
_refine_ls_R_factor_all 0.0534
_refine_ls_R_factor_gt 0.0427
_refine_ls_shift/su_max 0.000
_refine_ls_shift/su_mean 0.000
_refine_ls_structure_factor_coef Fsqd
_refine_ls_weighting_details 'calc w=1/[\s^2^(Fo^2^)+(0.0598P)^2^+0.12P] where P=(Fo^2^+2Fc^2^)/3'
_refine_ls_weighting_scheme calc
_refine_ls_wR_factor_gt 0.1092
_refine_ls_wR_factor_ref 0.1166
_reflns_number_gt 1942
_reflns_number_total 2448
_reflns_threshold_expression I>2\s(I)
_cod_data_source_file rk2226.cif
_cod_data_source_block I
_cod_original_sg_symbol_H-M 'P 21/n'
_cod_database_code 2227938
_cod_database_fobs_code 2227938

loop_
_symmetry_equiv_pos_as_xyz
'x, y, z'
'-x+1/2, y+1/2, -z+1/2'
'-x, -y, -z'
'x-1/2, -y-1/2, z-1/2'

loop_
_atom_site_type_symbol
_atom_site_label
_atom_site_fract_x
_atom_site_fract_y
_atom_site_fract_z
_atom_site_U_iso_or_equiv
_atom_site_adp_type
_atom_site_calc_flag
_atom_site_refinement_flags
_atom_site_occupancy
_atom_site_disorder_assembly
_atom_site_disorder_group
O O1 0.72114(16) 0.97940(12) 0.35888(4) 0.0372(2) Uani d . 1 . .
O O2 0.7419(2) 1.05038(14) 0.45587(5) 0.0500(3) Uani d . 1 . .
O O3 0.74592(16) 0.64789(12) 0.40776(4) 0.0377(3) Uani d . 1 . .
N N1 0.3995(2) 0.91465(14) 0.41776(5) 0.0360(3) Uani d . 1 . .
H H1 0.3548 0.9179 0.4565 0.043 Uiso d R 1 . .
N N2 0.32112(19) 0.63842(14) 0.40155(5) 0.0348(3) Uani d . 1 . .
H H2A 0.1839 0.5802 0.4065 0.042 Uiso d R 1 . .
N N3 0.5568(2) 0.42106(15) 0.43002(6) 0.0420(3) Uani d . 1 . .
H H3A 0.7098 0.3794 0.4466 0.050 Uiso d R 1 . .
H H3B 0.4077 0.3652 0.4378 0.050 Uiso d R 1 . .
C C1 0.6227(2) 0.98097(16) 0.41376(6) 0.0337(3) Uani d . 1 . .
C C2 0.2868(2) 0.79512(16) 0.37637(6) 0.0322(3) Uani d . 1 . .
H H2 0.1054 0.8154 0.3709 0.039 Uiso calc R 1 . .
C C3 0.3850(2) 0.81370(15) 0.31454(6) 0.0316(3) Uani d . 1 . .
C C4 0.2696(3) 0.74090(18) 0.26224(7) 0.0418(3) Uani d . 1 . .
H H4 0.1274 0.6796 0.2652 0.050 Uiso calc R 1 . .
C C5 0.3641(3) 0.7586(2) 0.20596(7) 0.0495(4) Uani d . 1 . .
H H5 0.2852 0.7098 0.1713 0.059 Uiso calc R 1 . .
C C6 0.5756(3) 0.8489(2) 0.20131(7) 0.0483(4) Uani d . 1 . .
H H6 0.6398 0.8600 0.1634 0.058 Uiso calc R 1 . .
C C7 0.6926(3) 0.92281(19) 0.25240(7) 0.0418(3) Uani d . 1 . .
H H7 0.8347 0.9842 0.2493 0.050 Uiso calc R 1 . .
C C8 0.5943(2) 0.90387(16) 0.30837(6) 0.0316(3) Uani d . 1 . .
C C9 0.5510(2) 0.57119(16) 0.41307(5) 0.0306(3) Uani d . 1 . .
O O4 0.08489(19) 0.29496(14) 0.46692(5) 0.0499(3) Uani d . 1 . .
H H4A 0.0070 0.1995 0.4555 0.075 Uiso d R 1 . .
H H4B 0.1116 0.2988 0.5099 0.075 Uiso d R 1 . .

loop_
_atom_site_aniso_label
_atom_site_aniso_U_11
_atom_site_aniso_U_22
_atom_site_aniso_U_33
_atom_site_aniso_U_12
_atom_site_aniso_U_13
_atom_site_aniso_U_23
O1 0.0276(4) 0.0451(6) 0.0392(5) -0.0083(4) 0.0049(4) 0.0007(4)
O2 0.0477(6) 0.0588(7) 0.0432(6) -0.0203(5) 0.0027(5) -0.0081(5)
O3 0.0229(4) 0.0452(6) 0.0455(5) -0.0048(4) 0.0059(4) 0.0060(4)
N1 0.0293(5) 0.0432(7) 0.0368(6) -0.0030(5) 0.0093(4) -0.0067(5)
N2 0.0218(5) 0.0415(6) 0.0419(6) -0.0091(4) 0.0066(4) 0.0025(5)
N3 0.0385(6) 0.0410(7) 0.0477(7) -0.0032(5) 0.0101(5) 0.0076(5)
C1 0.0295(6) 0.0344(7) 0.0371(7) -0.0026(5) 0.0024(5) 0.0001(5)
C2 0.0177(5) 0.0416(7) 0.0375(7) -0.0009(5) 0.0041(5) -0.0021(5)
C3 0.0240(5) 0.0363(7) 0.0343(6) 0.0033(5) 0.0019(5) 0.0020(5)
C4 0.0352(7) 0.0466(8) 0.0423(8) -0.0025(6) -0.0023(6) -0.0008(6)
C5 0.0556(9) 0.0565(10) 0.0349(7) 0.0027(7) -0.0032(6) -0.0035(7)
C6 0.0578(9) 0.0539(9) 0.0346(7) 0.0087(7) 0.0121(6) 0.0041(7)
C7 0.0385(7) 0.0448(8) 0.0437(8) 0.0023(6) 0.0125(6) 0.0086(6)
C8 0.0248(5) 0.0350(7) 0.0350(6) 0.0040(5) 0.0025(5) 0.0023(5)
C9 0.0269(6) 0.0396(7) 0.0260(6) -0.0056(5) 0.0062(4) -0.0013(5)
O4 0.0416(6) 0.0568(7) 0.0506(6) -0.0155(5) 0.0009(5) 0.0044(5)

loop_
_atom_type_symbol
_atom_type_description
_atom_type_scat_dispersion_real
_atom_type_scat_dispersion_imag
_atom_type_scat_source
C C 0.0033 0.0016 'International Tables Vol C Tables 4.2.6.8 and 6.1.1.4'
H H 0.0000 0.0000 'International Tables Vol C Tables 4.2.6.8 and 6.1.1.4'
N N 0.0061 0.0033 'International Tables Vol C Tables 4.2.6.8 and 6.1.1.4'
O O 0.0106 0.0060 'International Tables Vol C Tables 4.2.6.8 and 6.1.1.4'

loop_
_geom_angle_atom_site_label_1
_geom_angle_atom_site_label_2
_geom_angle_atom_site_label_3
_geom_angle_site_symmetry_1
_geom_angle_site_symmetry_3
_geom_angle
_geom_angle_publ_flag
C1 O1 C8 . . 120.28(10) ?
C1 N1 C2 . . 125.32(11) ?
C1 N1 H1 . . 111.6 ?
C2 N1 H1 . . 118.3 ?
C9 N2 C2 . . 122.67(10) ?
C9 N2 H2A . . 118.4 ?
C2 N2 H2A . . 118.7 ?
C9 N3 H3A . . 118.1 ?
C9 N3 H3B . . 122.1 ?
H3A N3 H3B . . 117.0 ?
O2 C1 N1 . . 124.29(12) ?
O2 C1 O1 . . 116.96(12) ?
N1 C1 O1 . . 118.66(11) ?
N2 C2 N1 . . 112.46(11) ?
N2 C2 C3 . . 113.30(11) ?
N1 C2 C3 . . 108.97(10) ?
N2 C2 H2 . . 107.3 ?
N1 C2 H2 . . 107.3 ?
C3 C2 H2 . . 107.3 ?
C8 C3 C4 . . 118.06(12) ?
C8 C3 C2 . . 120.24(11) ?
C4 C3 C2 . . 121.70(12) ?
C5 C4 C3 . . 120.75(14) ?
C5 C4 H4 . . 119.6 ?
C3 C4 H4 . . 119.6 ?
C6 C5 C4 . . 119.86(14) ?
C6 C5 H5 . . 120.1 ?
C4 C5 H5 . . 120.1 ?
C7 C6 C5 . . 120.49(14) ?
C7 C6 H6 . . 119.8 ?
C5 C6 H6 . . 119.8 ?
C6 C7 C8 . . 118.70(14) ?
C6 C7 H7 . . 120.7 ?
C8 C7 H7 . . 120.6 ?
C3 C8 C7 . . 122.14(13) ?
C3 C8 O1 . . 121.28(11) ?
C7 C8 O1 . . 116.57(12) ?
O3 C9 N3 . . 122.31(12) ?
O3 C9 N2 . . 120.61(12) ?
N3 C9 N2 . . 117.07(11) ?
H4A O4 H4B . . 108.6 ?

loop_
_geom_bond_atom_site_label_1
_geom_bond_atom_site_label_2
_geom_bond_site_symmetry_2
_geom_bond_distance
_geom_bond_publ_flag
O1 C1 . 1.3541(16) ?
O1 C8 . 1.3965(16) ?
O2 C1 . 1.2213(17) ?
O3 C9 . 1.2449(15) ?
N1 C1 . 1.3300(16) ?
N1 C2 . 1.4558(17) ?
N1 H1 . 0.9026 ?
N2 C9 . 1.3567(17) ?
N2 C2 . 1.4527(18) ?
N2 H2A . 0.9010 ?
N3 C9 . 1.3350(19) ?
N3 H3A . 0.9321 ?
N3 H3B . 0.9572 ?
C2 C3 . 1.5032(18) ?
C2 H2 . 0.9800 ?
C3 C8 . 1.3746(18) ?
C3 C4 . 1.3919(19) ?
C4 C5 . 1.381(2) ?
C4 H4 . 0.9300 ?
C5 C6 . 1.380(2) ?
C5 H5 . 0.9300 ?
C6 C7 . 1.379(2) ?
C6 H6 . 0.9300 ?
C7 C8 . 1.3853(19) ?
C7 H7 . 0.9300 ?
O4 H4A . 0.9390 ?
O4 H4B . 0.9361 ?

loop_
_geom_hbond_atom_site_label_D
_geom_hbond_atom_site_label_H
_geom_hbond_atom_site_label_A
_geom_hbond_site_symmetry_A
_geom_hbond_distance_DH
_geom_hbond_distance_HA
_geom_hbond_distance_DA
_geom_hbond_angle_DHA
_geom_hbond_publ_flag
N1 H1 O2 3_676 0.90 2.05 2.946(2) 174 yes
N2 H2A O3 1_455 0.90 2.41 3.088(2) 132 yes
N3 H3A O4 1_655 0.93 2.14 3.054(2) 169 yes
N3 H3B O4 . 0.96 1.99 2.923(2) 166 yes
O4 H4A O2 1_445 0.94 1.91 2.774(2) 153 yes
O4 H4B O3 3_666 0.94 1.94 2.842(2) 161 yes

loop_
_geom_torsion_atom_site_label_1
_geom_torsion_atom_site_label_2
_geom_torsion_atom_site_label_3
_geom_torsion_atom_site_label_4
_geom_torsion_site_symmetry_1
_geom_torsion_site_symmetry_2
_geom_torsion_site_symmetry_3
_geom_torsion_site_symmetry_4
_geom_torsion
_geom_torsion_publ_flag
C2 N1 C1 O2 . . . . -161.10(14) ?
C2 N1 C1 O1 . . . . 22.4(2) ?
C8 O1 C1 O2 . . . . -179.29(12) ?
C8 O1 C1 N1 . . . . -2.56(18) ?
C9 N2 C2 N1 . . . . -64.31(15) ?
C9 N2 C2 C3 . . . . 59.82(15) ?
C1 N1 C2 N2 . . . . 98.81(15) ?
C1 N1 C2 C3 . . . . -27.67(17) ?
N2 C2 C3 C8 . . . . -110.70(13) ?
N1 C2 C3 C8 . . . . 15.31(16) ?
N2 C2 C3 C4 . . . . 69.07(15) ?
N1 C2 C3 C4 . . . . -164.92(12) ?
C8 C3 C4 C5 . . . . 0.3(2) ?
C2 C3 C4 C5 . . . . -179.52(14) ?
C3 C4 C5 C6 . . . . 0.2(2) ?
C4 C5 C6 C7 . . . . -0.5(3) ?
C5 C6 C7 C8 . . . . 0.3(2) ?
C4 C3 C8 C7 . . . . -0.5(2) ?
C2 C3 C8 C7 . . . . 179.31(12) ?
C4 C3 C8 O1 . . . . -179.47(12) ?
C2 C3 C8 O1 . . . . 0.31(19) ?
C6 C7 C8 C3 . . . . 0.2(2) ?
C6 C7 C8 O1 . . . . 179.23(13) ?
C1 O1 C8 C3 . . . . -8.08(18) ?
C1 O1 C8 C7 . . . . 172.86(12) ?
C2 N2 C9 O3 . . . . 6.81(19) ?
C2 N2 C9 N3 . . . . -173.09(11) ?
